data_7054006
loop_
_publ_author_name
'D'Arras, Lo\"ic'
'Sassoye, Capucine'
'Rozes, Laurence'
'Sanchez, Cl\'ement'
'Marrot, J\'er\^ome'
'Marre, Samuel'
'Aymonier, Cyril'

_publ_section_title
;
 Fast and continuous processing of a new sub-micronic lanthanide-based
 metal--organic framework
;
_journal_issue 4
_journal_name_full 'New Journal of Chemistry'
_journal_page_first 1477
_journal_paper_doi 10.1039/c3nj01371e
_journal_volume 38
_journal_year 2014
_chemical_formula_sum 'C72 H58 Ce5 N4 O34'
_chemical_formula_weight 2223.82
_chemical_name_systematic
;
 ?
;
_space_group_crystal_system triclinic
_space_group_IT_number 2
_space_group_name_Hall '-P 1'
_space_group_name_H-M_alt 'P -1'
_symmetry_space_group_name_Hall '-P 1'
_symmetry_space_group_name_H-M 'P -1'
_atom_sites_solution_hydrogens geom
_audit_creation_method SHELXL-2013
_cell_angle_alpha 89.985(4)
_cell_angle_beta 86.890(4)
_cell_angle_gamma 89.747(4)
_cell_formula_units_Z 2
_cell_length_a 14.1051(13)
_cell_length_b 15.3365(13)
_cell_length_c 17.8162(15)
_cell_measurement_reflns_used 9968
_cell_measurement_temperature 296(2)
_cell_measurement_theta_max 24.98
_cell_measurement_theta_min 2.65
_cell_volume 3848.3(6)
_computing_cell_refinement 'Bruker SAINT'
_computing_data_collection 'Bruker APEX2'
_computing_data_reduction 'Bruker SAINT'
_computing_molecular_graphics 'Bruker SHELXTL'
_computing_publication_material 'Bruker SHELXTL'
_computing_structure_refinement 'SHELXL-2013 (Sheldrick, 2013)'
_computing_structure_solution 'SHELXS-97 (Sheldrick, 2008)'
_diffrn_ambient_temperature 296(2)
_diffrn_detector_area_resol_mean 512x512
_diffrn_measured_fraction_theta_full 0.914
_diffrn_measured_fraction_theta_max 0.927
_diffrn_measurement_device_type 'Bruker APEX-II CCD'
_diffrn_measurement_method '\f and \w scans'
_diffrn_radiation_type MoK\a
_diffrn_radiation_wavelength 0.71073
_diffrn_reflns_av_R_equivalents 0.0651
_diffrn_reflns_av_unetI/netI 0.0591
_diffrn_reflns_Laue_measured_fraction_full 0.914
_diffrn_reflns_Laue_measured_fraction_max 0.927
_diffrn_reflns_limit_h_max 16
_diffrn_reflns_limit_h_min -16
_diffrn_reflns_limit_k_max 18
_diffrn_reflns_limit_k_min -17
_diffrn_reflns_limit_l_max 21
_diffrn_reflns_limit_l_min -21
_diffrn_reflns_number 56287
_diffrn_reflns_point_group_measured_fraction_full 0.914
_diffrn_reflns_point_group_measured_fraction_max 0.927
_diffrn_reflns_theta_full 25.242
_diffrn_reflns_theta_max 25.130
_diffrn_reflns_theta_min 1.145
_exptl_absorpt_coefficient_mu 2.991
_exptl_absorpt_correction_T_max 0.754
_exptl_absorpt_correction_T_min 0.663
_exptl_absorpt_correction_type multi-scan
_exptl_absorpt_process_details 'SADABS (Sheldrick, V2.10)'
_exptl_crystal_colour colorless
_exptl_crystal_density_diffrn 1.919
_exptl_crystal_description parallelepiped
_exptl_crystal_F_000 2160
_exptl_crystal_size_max 0.150
_exptl_crystal_size_mid 0.100
_exptl_crystal_size_min 0.100
_refine_diff_density_max 3.737
_refine_diff_density_min -1.229
_refine_diff_density_rms 0.456
_refine_ls_extinction_method none
_refine_ls_goodness_of_fit_ref 1.178
_refine_ls_hydrogen_treatment constr
_refine_ls_matrix_type full
_refine_ls_number_parameters 998
_refine_ls_number_reflns 12734
_refine_ls_number_restraints 596
_refine_ls_restrained_S_all 1.153
_refine_ls_R_factor_all 0.1738
_refine_ls_R_factor_gt 0.1600
_refine_ls_shift/su_max 0.000
_refine_ls_shift/su_mean 0.000
_refine_ls_structure_factor_coef Fsqd
_refine_ls_weighting_details 'w=1/[\s^2^(Fo^2^)+826.0183P] where P=(Fo^2^+2Fc^2^)/3'
_refine_ls_weighting_scheme calc
_refine_ls_wR_factor_gt 0.3717
_refine_ls_wR_factor_ref 0.3781
_reflns_Friedel_coverage 0.000
_reflns_number_gt 10875
_reflns_number_total 12734
_reflns_threshold_expression 'I > 2\s(I)'
_cod_data_source_file c3nj01371e.txt
_cod_data_source_block 1
_cod_database_code 7054006
_shelx_space_group_comment
;
The symmetry employed for this shelxl refinement is uniquely defined
by the following loop, which should always be used as a source of
symmetry information in preference to the above space-group names.
They are only intended as comments.
;
_shelxl_version_number 2013-4

loop_
_space_group_symop_operation_xyz
'x, y, z'
'-x, -y, -z'

loop_
_atom_site_label
_atom_site_type_symbol
_atom_site_fract_x
_atom_site_fract_y
_atom_site_fract_z
_atom_site_U_iso_or_equiv
_atom_site_adp_type
_atom_site_occupancy
_atom_site_site_symmetry_order
_atom_site_calc_flag
_atom_site_refinement_flags_posn
_atom_site_refinement_flags_adp
Ce1 Ce 0.87092(7) -0.15794(7) 0.25232(6) 0.0284(3) Uani 1 1 d . .
Ce2 Ce 0.74066(7) 0.07527(6) 0.26200(5) 0.0217(2) Uani 1 1 d . .
Ce3 Ce 0.51654(6) 0.24976(6) 0.25303(5) 0.0181(2) Uani 1 1 d . .
Ce4 Ce 0.30642(7) 0.42660(7) 0.27629(6) 0.0260(2) Uani 1 1 d . .
Ce5 Ce 0.14472(7) 0.65862(7) 0.23740(6) 0.0275(3) Uani 1 1 d . .
O11 O 0.9329(10) -0.2123(9) 0.1338(8) 0.042(3) Uani 1 1 d . U
O12 O 1.0613(11) -0.2946(10) 0.1278(8) 0.047(4) Uani 1 1 d . U
O13 O 0.7540(9) -0.4442(9) -0.1572(8) 0.038(3) Uani 1 1 d . U
O14 O 0.8857(14) -0.5282(11) -0.1634(9) 0.063(5) Uani 1 1 d . U
O21 O 0.8198(10) 0.2169(8) 0.2913(8) 0.036(3) Uani 1 1 d . U
O22 O 0.6768(9) 0.2487(8) 0.2423(7) 0.031(2) Uani 1 1 d . U
O23 O 0.9929(7) 0.6482(10) 0.2660(9) 0.049(4) Uiso 1 1 d D U
O24 O 0.8347(13) 0.6844(11) 0.2657(11) 0.066(5) Uani 1 1 d . U
O31 O 0.4142(13) 0.5402(10) 0.3237(11) 0.064(5) Uani 1 1 d . U
O32 O 0.3078(9) 0.6137(12) 0.2660(9) 0.054(4) Uani 1 1 d . U
O33 O 0.7181(9) 0.9007(8) 0.3124(7) 0.031(2) Uani 1 1 d . U
O34 O 0.5989(11) 0.9712(9) 0.2592(10) 0.051(3) Uani 1 1 d . U
O41 O 0.1877(9) 0.8168(9) 0.2353(10) 0.047(4) Uani 1 1 d . U
O42 O 0.0322(9) 0.8590(10) 0.2470(8) 0.041(3) Uani 1 1 d . U
O43 O 0.3573(6) 1.2530(8) 0.2371(7) 0.030(3) Uiso 1 1 d D U
O44 O 0.2030(11) 1.2931(10) 0.2762(10) 0.056(5) Uani 1 1 d . U
O51 O 0.8371(9) -0.0326(10) 0.1718(7) 0.037(4) Uani 1 1 d . U
O52 O 0.8729(10) 0.1078(10) 0.1604(7) 0.039(4) Uani 1 1 d . U
O61 O 0.8869(8) -0.0047(8) 0.3167(7) 0.026(3) Uani 1 1 d . U
O62 O 0.7931(8) 0.0711(9) 0.3983(7) 0.032(3) Uani 1 1 d . U
O71 O 0.6648(10) 0.0801(11) 0.1382(8) 0.047(4) Uani 1 1 d . U
O72 O 0.5258(11) 0.1236(9) 0.1706(10) 0.051(3) Uani 1 1 d . U
O81 O 0.5982(9) 0.1331(9) 0.3373(8) 0.038(3) Uani 1 1 d . U
O82 O 0.4464(10) 0.1510(9) 0.3510(8) 0.042(3) Uani 1 1 d . U
O91 O 0.5364(12) 0.3171(10) 0.1258(8) 0.057(4) Uani 1 1 d . U
O92 O 0.4566(8) 0.4136(9) 0.1958(8) 0.036(3) Uani 1 1 d . U
O101 O 0.5791(9) 0.3394(10) 0.3584(7) 0.040(4) Uani 1 1 d . U
O102 O 0.4263(8) 0.3507(9) 0.3517(7) 0.032(3) Uani 1 1 d . U
O111 O 0.2217(9) 0.4319(10) 0.4030(8) 0.041(3) Uani 1 1 d . U
O112 O 0.1506(8) 0.5123(9) 0.3215(7) 0.037(3) Uani 1 1 d . U
C11 C 0.9485(14) -0.3155(16) 0.0364(11) 0.044(5) Uani 1 1 d . U
C12 C 1.0009(16) -0.378(2) 0.0010(14) 0.062(6) Uani 1 1 d . U
H12 H 1.0609 -0.3923 0.0168 0.074 Uiso 1 1 calc R U
C13 C 0.9658(18) -0.421(2) -0.0573(14) 0.065(6) Uani 1 1 d . U
H13 H 1.0055 -0.4592 -0.0844 0.078 Uiso 1 1 calc R U
C14 C 0.8784(17) -0.4108(18) -0.0783(13) 0.052(5) Uani 1 1 d . U
C15 C 0.8232(19) -0.345(2) -0.0483(15) 0.067(6) Uani 1 1 d . U
H15 H 0.7652 -0.3325 -0.0681 0.081 Uiso 1 1 calc R U
C16 C 0.8553(15) -0.2963(19) 0.0144(12) 0.058(6) Uani 1 1 d . U
H16 H 0.8172 -0.2544 0.0390 0.070 Uiso 1 1 calc R U
C17 C 0.9834(15) -0.2716(14) 0.1076(12) 0.040(5) Uani 1 1 d . U
C18 C 0.8348(14) -0.4626(14) -0.1380(10) 0.032(4) Uani 1 1 d . U
C21 C 0.7997(14) 0.3660(12) 0.2588(12) 0.037(4) Uani 1 1 d . U
C22 C 0.7333(13) 0.4318(12) 0.2539(13) 0.039(5) Uani 1 1 d . U
H22 H 0.6692 0.4195 0.2501 0.047 Uiso 1 1 calc R U
C23 C 0.7665(14) 0.5186(11) 0.2551(12) 0.038(5) Uani 1 1 d . U
H23 H 0.7236 0.5646 0.2521 0.045 Uiso 1 1 calc R U
C24 C 0.8618(13) 0.5357(13) 0.2605(11) 0.034(4) Uani 1 1 d . U
C25 C 0.9242(14) 0.4711(14) 0.2682(13) 0.041(5) Uani 1 1 d . U
H25 H 0.9882 0.4833 0.2725 0.049 Uiso 1 1 calc R U
C26 C 0.8915(14) 0.3827(13) 0.2699(13) 0.039(5) Uani 1 1 d . U
H26 H 0.9334 0.3373 0.2785 0.047 Uiso 1 1 calc R U
C27 C 0.7673(13) 0.2722(13) 0.2649(10) 0.030(4) Uani 1 1 d . U
C28 C 0.9014(8) 0.6279(14) 0.2650(11) 0.042(4) Uani 1 1 d D U
C31 C 0.4470(14) 0.6866(13) 0.2995(13) 0.039(4) Uani 1 1 d . U
C32 C 0.4221(16) 0.7617(15) 0.2643(15) 0.051(5) Uani 1 1 d . U
H32 H 0.3658 0.7640 0.2396 0.062 Uiso 1 1 calc R U
C33 C 0.4807(15) 0.8360(16) 0.2650(15) 0.052(6) Uani 1 1 d . U
H33 H 0.4620 0.8885 0.2441 0.063 Uiso 1 1 calc R U
C34 C 0.5689(14) 0.8279(12) 0.2986(11) 0.034(4) Uani 1 1 d . U
C35 C 0.5909(15) 0.7541(13) 0.3372(13) 0.041(5) Uani 1 1 d . U
H35 H 0.6454 0.7510 0.3643 0.050 Uiso 1 1 calc R U
C36 C 0.5300(14) 0.6848(14) 0.3349(12) 0.041(5) Uani 1 1 d . U
H36 H 0.5465 0.6335 0.3588 0.049 Uiso 1 1 calc R U
C37 C 0.3871(15) 0.6100(13) 0.2965(12) 0.042(5) Uani 1 1 d . U
C38 C 0.6286(13) 0.9052(13) 0.2905(12) 0.034(4) Uani 1 1 d . U
C41 C 0.1608(12) 0.9712(12) 0.2356(10) 0.028(4) Uani 1 1 d . U
C42 C 0.0964(14) 1.0427(13) 0.2357(12) 0.037(5) Uani 1 1 d . U
H42 H 0.0318 1.0327 0.2326 0.044 Uiso 1 1 calc R U
C43 C 0.1293(13) 1.1263(13) 0.2404(12) 0.037(5) Uani 1 1 d . U
H43 H 0.0871 1.1731 0.2434 0.045 Uiso 1 1 calc R U
C44 C 0.2275(12) 1.1404(11) 0.2407(10) 0.029(4) Uani 1 1 d . U
C45 C 0.2876(13) 1.0761(13) 0.2373(12) 0.037(5) Uani 1 1 d . U
H45 H 0.3523 1.0880 0.2343 0.045 Uiso 1 1 calc R U
C46 C 0.2574(14) 0.9887(13) 0.2383(12) 0.036(5) Uani 1 1 d . U
H46 H 0.3012 0.9434 0.2407 0.043 Uiso 1 1 calc R U
C47 C 0.1270(16) 0.8727(15) 0.2410(13) 0.047(5) Uani 1 1 d . U
C48 C 0.2640(8) 1.2374(12) 0.2471(11) 0.033(4) Uani 1 1 d D U
C51 C 0.9427(15) 0.0145(14) 0.0650(10) 0.038(4) Uani 1 1 d . U
C52 C 0.9329(16) -0.0590(15) 0.0240(11) 0.042(4) Uani 1 1 d . U
H52 H 0.8875 -0.0998 0.0399 0.051 Uiso 1 1 calc R U
C53 C 1.0114(16) 0.0752(15) 0.0408(12) 0.047(6) Uani 1 1 d . U
H53 H 1.0196 0.1260 0.0681 0.056 Uiso 1 1 calc R U
C54 C 0.8817(13) 0.0318(14) 0.1362(10) 0.032(4) Uani 1 1 d . U
C61 C 0.9332(11) 0.0124(12) 0.4423(9) 0.022(4) Uani 1 1 d . U
C62 C 0.9107(14) 0.0365(14) 0.5158(10) 0.036(5) Uani 1 1 d . U
H62 H 0.8523 0.0624 0.5283 0.044 Uiso 1 1 calc R U
C63 C 1.0264(13) -0.0227(14) 0.4296(11) 0.034(5) Uani 1 1 d . U
H63 H 1.0459 -0.0373 0.3805 0.041 Uiso 1 1 calc R U
C64 C 0.8666(12) 0.0231(12) 0.3817(11) 0.028(4) Uani 1 1 d . U
C71 C 0.5380(14) 0.0421(13) 0.0636(11) 0.034(4) Uani 1 1 d . U
C72 C 0.5972(15) 0.0019(15) 0.0073(11) 0.041(5) Uani 1 1 d . U
H72 H 0.6625 0.0015 0.0119 0.049 Uiso 1 1 calc R U
C73 C 0.4404(14) 0.0375(14) 0.0557(10) 0.036(5) Uani 1 1 d . U
H73 H 0.3992 0.0611 0.0929 0.043 Uiso 1 1 calc R U
C74 C 0.5788(15) 0.0843(14) 0.1283(11) 0.041(5) Uani 1 1 d . U
C81 C 0.5118(13) 0.0531(12) 0.4367(11) 0.029(4) Uani 1 1 d . U
C82 C 0.4249(15) 0.0429(14) 0.4747(12) 0.043(5) Uani 1 1 d . U
H82 H 0.3717 0.0714 0.4578 0.052 Uiso 1 1 calc R U
C83 C 0.5836(14) 0.0087(12) 0.4635(12) 0.036(5) Uani 1 1 d . U
H83 H 0.6429 0.0131 0.4385 0.044 Uiso 1 1 calc R U
C84 C 0.5166(12) 0.1165(12) 0.3725(11) 0.030(4) Uani 1 1 d . U
C91 C 0.4958(14) 0.4464(14) 0.0633(11) 0.036(5) Uani 1 1 d . U
C92 C 0.5540(16) 0.4255(14) 0.0023(11) 0.045(5) Uani 1 1 d . U
H92 H 0.5925 0.3763 0.0047 0.054 Uiso 1 1 calc R U
C93 C 0.5580(16) 0.4745(14) -0.0630(12) 0.045(5) Uani 1 1 d . U
H93 H 0.5944 0.4565 -0.1053 0.054 Uiso 1 1 calc R U
C94 C 0.4977(15) 0.3897(15) 0.1318(12) 0.041(5) Uani 1 1 d . U
C101 C 0.4973(14) 0.4354(13) 0.4452(10) 0.032(4) Uani 1 1 d . U
C102 C 0.4206(14) 0.4553(14) 0.4837(12) 0.039(5) Uani 1 1 d . U
H102 H 0.3646 0.4265 0.4740 0.047 Uiso 1 1 calc R U
C103 C 0.5809(13) 0.4794(14) 0.4585(10) 0.032(5) Uani 1 1 d . U
H103 H 0.6368 0.4666 0.4305 0.038 Uiso 1 1 calc R U
C104 C 0.5034(14) 0.3736(15) 0.3807(10) 0.036(4) Uani 1 1 d . U
C111 C 0.0723(13) 0.4924(14) 0.4460(10) 0.032(4) Uani 1 1 d . U
C112 C 0.0761(16) 0.4464(15) 0.5121(11) 0.041(5) Uani 1 1 d . U
H112 H 0.1277 0.4100 0.5197 0.049 Uiso 1 1 calc R U
C113 C -0.0021(12) 0.5459(14) 0.4314(11) 0.035(5) Uani 1 1 d . U
H113 H -0.0040 0.5761 0.3863 0.042 Uiso 1 1 calc R U
C114 C 0.1544(13) 0.4756(13) 0.3851(11) 0.030(4) Uani 1 1 d . U
O1A O 0.8824(13) -0.1938(11) 0.3853(8) 0.055(5) Uani 1 1 d . U
C2A C 0.928(2) -0.2146(17) 0.4415(13) 0.057(6) Uani 1 1 d . U
H2A H 0.9913 -0.2313 0.4316 0.069 Uiso 1 1 calc R U
N3A N 0.8982(17) -0.2156(15) 0.5112(11) 0.066(6) Uani 1 1 d . U
C4A C 0.799(2) -0.199(3) 0.5305(19) 0.098(11) Uani 1 1 d . U
H4A1 H 0.7921 -0.1432 0.5543 0.148 Uiso 1 1 calc R U
H4A2 H 0.7751 -0.2436 0.5643 0.148 Uiso 1 1 calc R U
H4A3 H 0.7643 -0.1998 0.4857 0.148 Uiso 1 1 calc R U
C5A C 0.955(3) -0.236(2) 0.5710(16) 0.092(11) Uani 1 1 d . U
H5A1 H 1.0105 -0.2675 0.5522 0.138 Uiso 1 1 calc R U
H5A2 H 0.9199 -0.2710 0.6072 0.138 Uiso 1 1 calc R U
H5A3 H 0.9746 -0.1830 0.5945 0.138 Uiso 1 1 calc R U
O1B O 0.7312(11) -0.1942(12) 0.1754(12) 0.071(5) Uani 1 1 d . U
C2B C 0.6668(19) -0.1834(19) 0.1266(18) 0.074(7) Uani 1 1 d . U
H2B H 0.6603 -0.1283 0.1056 0.089 Uiso 1 1 calc R U
N3B N 0.6119(17) -0.2440(16) 0.1057(14) 0.074(6) Uani 1 1 d . U
C4B C 0.626(2) -0.3314(19) 0.121(2) 0.085(10) Uani 1 1 d . U
H4B1 H 0.6904 -0.3406 0.1343 0.127 Uiso 1 1 calc R U
H4B2 H 0.6134 -0.3656 0.0779 0.127 Uiso 1 1 calc R U
H4B3 H 0.5836 -0.3486 0.1627 0.127 Uiso 1 1 calc R U
C5B C 0.534(3) -0.222(3) 0.067(2) 0.124(13) Uani 1 1 d . U
H5B1 H 0.5149 -0.1638 0.0794 0.186 Uiso 1 1 calc R U
H5B2 H 0.4832 -0.2617 0.0809 0.186 Uiso 1 1 calc R U
H5B3 H 0.5495 -0.2268 0.0142 0.186 Uiso 1 1 calc R U
O1C O 0.1555(11) 0.7038(11) 0.3716(10) 0.055(5) Uani 1 1 d . U
C2C C 0.2240(17) 0.7473(19) 0.3975(14) 0.059(6) Uani 1 1 d . U
H2C H 0.2522 0.7899 0.3667 0.071 Uiso 1 1 calc R U
N3C N 0.2563(15) 0.7367(17) 0.4622(12) 0.067(6) Uani 1 1 d . U
C4C C 0.331(2) 0.787(3) 0.490(2) 0.109(11) Uani 1 1 d . U
H4C1 H 0.3795 0.7947 0.4510 0.164 Uiso 1 1 calc R U
H4C2 H 0.3570 0.7564 0.5316 0.164 Uiso 1 1 calc R U
H4C3 H 0.3066 0.8422 0.5068 0.164 Uiso 1 1 calc R U
C5C C 0.219(3) 0.681(3) 0.5193(18) 0.099(12) Uani 1 1 d . U
H5C1 H 0.1546 0.6976 0.5326 0.148 Uiso 1 1 calc R U
H5C2 H 0.2563 0.6862 0.5627 0.148 Uiso 1 1 calc R U
H5C3 H 0.2210 0.6221 0.5017 0.148 Uiso 1 1 calc R U
O1D O 0.2568(10) 0.6723(12) 0.1283(9) 0.058(4) Uani 1 1 d . U
C2D C 0.2406(16) 0.668(2) 0.0609(14) 0.065(6) Uani 1 1 d . U
H2D H 0.2301 0.6122 0.0426 0.078 Uiso 1 1 calc R U
N3D N 0.2363(17) 0.7302(18) 0.0126(13) 0.081(6) Uani 1 1 d . U
C4D C 0.238(3) 0.821(3) 0.037(2) 0.106(13) Uani 1 1 d . U
H4D1 H 0.2006 0.8281 0.0829 0.159 Uiso 1 1 calc R U
H4D2 H 0.2133 0.8579 -0.0012 0.159 Uiso 1 1 calc R U
H4D3 H 0.3027 0.8380 0.0447 0.159 Uiso 1 1 calc R U
C5D C 0.220(3) 0.714(2) -0.0683(14) 0.106(11) Uani 1 1 d . U
H5D1 H 0.2326 0.6541 -0.0802 0.159 Uiso 1 1 calc R U
H5D2 H 0.2607 0.7508 -0.0992 0.159 Uiso 1 1 calc R U
H5D3 H 0.1546 0.7274 -0.0775 0.159 Uiso 1 1 calc R U

loop_
_atom_site_aniso_label
_atom_site_aniso_U_11
_atom_site_aniso_U_22
_atom_site_aniso_U_33
_atom_site_aniso_U_23
_atom_site_aniso_U_13
_atom_site_aniso_U_12
Ce1 0.0248(5) 0.0248(5) 0.0358(5) -0.0013(5) -0.0040(4) -0.0048(4)
Ce2 0.0232(4) 0.0206(5) 0.0223(4) 0.0013(4) -0.0090(4) -0.0039(4)
Ce3 0.0212(4) 0.0165(4) 0.0163(4) 0.0001(4) 0.0016(3) -0.0022(3)
Ce4 0.0240(5) 0.0219(5) 0.0314(5) 0.0008(4) 0.0067(4) -0.0018(4)
Ce5 0.0278(5) 0.0248(5) 0.0289(5) -0.0026(4) 0.0060(4) -0.0067(4)
O11 0.042(5) 0.043(5) 0.040(5) 0.018(4) 0.001(4) 0.005(4)
O12 0.050(8) 0.049(8) 0.042(7) -0.001(7) -0.014(6) 0.008(7)
O13 0.025(4) 0.039(5) 0.050(5) 0.009(5) 0.006(4) -0.008(4)
O14 0.108(12) 0.047(9) 0.035(7) -0.026(7) -0.004(8) -0.017(9)
O21 0.060(8) 0.011(5) 0.039(7) 0.005(5) -0.016(6) -0.012(5)
O22 0.046(5) 0.020(4) 0.031(4) -0.001(4) -0.025(4) -0.012(4)
O24 0.075(10) 0.041(8) 0.084(11) -0.006(9) -0.013(9) -0.022(8)
O31 0.080(10) 0.034(8) 0.081(10) 0.016(8) -0.019(9) -0.024(7)
O32 0.026(6) 0.088(10) 0.049(8) -0.016(8) -0.016(6) -0.030(6)
O33 0.046(5) 0.020(4) 0.031(4) -0.001(4) -0.025(4) -0.012(4)
O34 0.056(6) 0.018(4) 0.079(7) 0.000(5) 0.009(6) -0.019(4)
O41 0.018(6) 0.037(7) 0.082(10) 0.017(7) 0.012(6) 0.002(5)
O42 0.029(4) 0.053(6) 0.037(5) 0.005(4) 0.022(4) 0.017(4)
O44 0.052(8) 0.031(7) 0.084(10) 0.010(8) 0.012(8) -0.022(6)
O51 0.023(6) 0.059(8) 0.030(6) -0.006(6) 0.001(5) 0.003(6)
O52 0.042(7) 0.048(8) 0.027(6) -0.002(6) 0.007(6) -0.011(6)
O61 0.021(5) 0.031(6) 0.025(6) -0.015(5) -0.005(5) 0.001(5)
O62 0.023(6) 0.040(7) 0.033(6) -0.012(6) -0.001(5) 0.003(5)
O71 0.035(7) 0.074(10) 0.034(7) -0.003(7) -0.018(6) -0.004(7)
O72 0.056(6) 0.018(4) 0.079(7) 0.000(5) 0.009(6) -0.019(4)
O81 0.025(4) 0.039(5) 0.050(5) 0.009(5) 0.006(4) -0.008(4)
O82 0.042(5) 0.043(5) 0.040(5) 0.018(4) 0.001(4) 0.005(4)
O91 0.066(9) 0.067(8) 0.036(7) 0.039(6) 0.001(7) 0.021(7)
O92 0.006(5) 0.057(8) 0.045(7) 0.018(6) 0.006(5) 0.006(5)
O101 0.026(6) 0.063(9) 0.030(6) -0.024(6) 0.005(5) -0.005(6)
O102 0.028(6) 0.048(7) 0.020(6) 0.002(6) 0.001(5) -0.019(5)
O111 0.029(4) 0.053(6) 0.037(5) 0.005(4) 0.022(4) 0.017(4)
O112 0.023(6) 0.042(7) 0.042(7) 0.019(6) 0.026(5) 0.002(5)
C11 0.038(8) 0.061(10) 0.034(8) -0.010(8) -0.024(7) 0.011(8)
C12 0.042(9) 0.092(13) 0.055(10) -0.034(10) -0.028(8) 0.005(10)
C13 0.057(11) 0.094(13) 0.047(10) -0.024(11) -0.019(9) 0.014(11)
C14 0.046(9) 0.067(10) 0.045(9) -0.013(9) -0.008(8) 0.005(9)
C15 0.054(11) 0.088(13) 0.063(11) -0.024(11) -0.025(10) 0.014(11)
C16 0.040(9) 0.095(13) 0.044(9) -0.027(10) -0.034(7) 0.015(10)
C17 0.041(8) 0.040(9) 0.037(8) -0.014(8) 0.007(8) -0.004(8)
C18 0.040(8) 0.042(9) 0.014(7) -0.012(7) -0.005(6) -0.014(7)
C21 0.038(8) 0.027(8) 0.047(9) 0.015(7) 0.005(7) -0.019(7)
C22 0.033(8) 0.021(8) 0.065(10) 0.007(8) -0.008(8) -0.022(7)
C23 0.040(9) 0.013(7) 0.060(10) 0.021(7) -0.003(8) -0.001(7)
C24 0.037(8) 0.033(8) 0.034(8) 0.010(7) -0.012(7) -0.017(7)
C25 0.031(8) 0.036(9) 0.058(10) -0.001(9) -0.007(8) -0.013(7)
C26 0.031(8) 0.026(8) 0.062(10) 0.007(8) -0.014(8) -0.002(7)
C27 0.039(8) 0.033(8) 0.018(7) -0.010(7) -0.005(7) -0.007(7)
C28 0.054(7) 0.045(7) 0.028(6) 0.011(6) 0.004(6) -0.002(6)
C31 0.033(8) 0.026(8) 0.060(9) 0.012(8) -0.013(8) -0.004(7)
C32 0.043(9) 0.038(10) 0.075(11) 0.015(9) -0.020(9) -0.002(8)
C33 0.037(9) 0.041(10) 0.080(12) 0.005(10) -0.009(9) -0.001(8)
C34 0.039(8) 0.021(8) 0.042(8) -0.002(7) -0.016(7) -0.001(7)
C35 0.046(9) 0.024(8) 0.056(10) -0.006(9) -0.017(8) -0.014(7)
C36 0.045(9) 0.027(9) 0.053(10) 0.003(8) -0.025(8) -0.010(8)
C37 0.047(9) 0.033(8) 0.046(9) 0.017(8) -0.003(8) -0.009(7)
C38 0.025(7) 0.033(8) 0.044(8) 0.011(7) 0.000(7) -0.013(7)
C41 0.028(7) 0.024(7) 0.032(8) 0.000(7) 0.008(7) -0.018(6)
C42 0.032(8) 0.032(9) 0.047(9) -0.008(8) 0.006(8) -0.014(7)
C43 0.030(8) 0.031(9) 0.049(9) 0.009(8) 0.005(8) -0.008(7)
C44 0.033(7) 0.024(7) 0.028(7) 0.005(7) 0.008(7) -0.021(6)
C45 0.024(7) 0.042(9) 0.046(9) -0.003(9) -0.006(7) -0.021(7)
C46 0.033(8) 0.028(8) 0.046(9) -0.001(8) 0.004(8) -0.014(7)
C47 0.049(9) 0.042(9) 0.051(9) -0.012(8) -0.004(8) 0.028(8)
C48 0.042(8) 0.022(7) 0.035(8) 0.009(7) 0.007(7) -0.010(7)
C51 0.045(8) 0.046(9) 0.022(7) -0.002(7) 0.018(7) -0.011(8)
C52 0.054(7) 0.045(7) 0.028(6) 0.011(6) 0.004(6) -0.002(6)
C53 0.054(11) 0.042(11) 0.043(10) -0.008(10) 0.023(9) -0.013(9)
C54 0.025(7) 0.049(9) 0.022(7) 0.011(7) 0.005(6) -0.010(7)
C61 0.020(6) 0.031(8) 0.016(6) -0.009(6) -0.011(5) -0.001(6)
C62 0.032(9) 0.049(10) 0.029(8) 0.010(8) -0.012(7) 0.012(8)
C63 0.028(8) 0.049(11) 0.024(8) 0.000(8) -0.005(7) 0.005(8)
C64 0.021(7) 0.026(7) 0.038(8) 0.005(7) -0.015(6) -0.011(6)
C71 0.042(8) 0.034(8) 0.026(7) -0.006(7) -0.015(7) -0.001(7)
C72 0.036(9) 0.056(12) 0.032(9) -0.018(9) -0.012(8) 0.004(9)
C73 0.036(9) 0.049(11) 0.024(8) -0.023(8) -0.011(7) -0.003(8)
C74 0.048(9) 0.044(9) 0.031(8) 0.004(8) -0.002(8) -0.021(8)
C81 0.032(8) 0.024(8) 0.032(8) -0.002(7) 0.000(7) 0.003(7)
C82 0.035(9) 0.046(10) 0.048(10) 0.025(9) 0.005(9) 0.002(8)
C83 0.034(9) 0.020(8) 0.052(10) 0.007(8) 0.018(8) -0.002(7)
C84 0.026(7) 0.029(8) 0.033(8) 0.007(7) 0.006(7) 0.008(7)
C91 0.039(9) 0.040(9) 0.026(8) 0.006(8) 0.008(7) -0.008(8)
C92 0.058(10) 0.043(9) 0.033(8) 0.025(8) 0.006(8) 0.008(9)
C93 0.050(10) 0.038(10) 0.045(10) 0.018(9) 0.016(9) -0.007(9)
C94 0.037(8) 0.053(9) 0.033(8) 0.010(8) 0.006(7) -0.004(8)
C101 0.038(8) 0.035(8) 0.024(7) -0.014(7) -0.013(7) -0.001(7)
C102 0.034(9) 0.037(10) 0.047(10) 0.003(9) -0.009(8) -0.009(8)
C103 0.032(8) 0.044(10) 0.020(8) -0.021(8) -0.008(7) -0.004(8)
C104 0.042(8) 0.050(9) 0.017(7) -0.004(7) -0.006(7) 0.000(8)
C111 0.032(8) 0.041(8) 0.023(7) 0.001(7) 0.002(7) -0.009(7)
C112 0.049(10) 0.046(11) 0.028(9) 0.006(9) -0.004(8) 0.010(9)
C113 0.018(8) 0.056(11) 0.030(8) 0.007(8) 0.017(7) -0.001(8)
C114 0.025(7) 0.035(8) 0.030(8) -0.003(7) 0.004(7) -0.001(7)
O1A 0.085(10) 0.050(8) 0.029(7) 0.011(7) 0.009(7) -0.005(8)
C2A 0.076(12) 0.051(11) 0.043(10) 0.005(9) 0.011(10) -0.015(10)
N3A 0.090(12) 0.067(11) 0.040(9) 0.019(9) 0.005(9) -0.005(10)
C4A 0.087(18) 0.13(3) 0.075(17) 0.000(19) 0.042(15) -0.009(19)
C5A 0.15(3) 0.078(19) 0.052(15) 0.004(15) -0.028(17) -0.020(19)
O1B 0.031(7) 0.070(10) 0.114(12) 0.028(10) -0.029(8) -0.017(7)
C2B 0.061(11) 0.061(11) 0.102(13) 0.031(11) -0.024(11) -0.017(10)
N3B 0.080(11) 0.062(11) 0.083(12) 0.013(11) -0.038(10) -0.021(10)
C4B 0.10(2) 0.057(16) 0.10(2) 0.010(17) -0.021(18) -0.014(15)
C5B 0.12(2) 0.10(3) 0.16(3) 0.00(2) -0.079(19) 0.00(2)
O1C 0.049(8) 0.054(9) 0.064(9) -0.011(8) -0.012(7) -0.009(7)
C2C 0.052(10) 0.075(12) 0.052(10) -0.023(10) -0.010(9) -0.009(10)
N3C 0.060(10) 0.084(13) 0.062(10) -0.018(10) -0.035(8) 0.003(10)
C4C 0.078(17) 0.15(3) 0.106(19) -0.056(19) -0.039(14) -0.032(17)
C5C 0.11(2) 0.13(3) 0.055(16) 0.001(19) -0.002(17) -0.03(2)
O1D 0.037(7) 0.085(10) 0.047(8) 0.020(8) 0.031(6) 0.007(7)
C2D 0.040(10) 0.097(12) 0.055(10) 0.038(10) 0.021(9) 0.004(10)
N3D 0.062(11) 0.113(13) 0.067(11) 0.051(10) 0.009(10) 0.007(11)
C4D 0.09(2) 0.11(3) 0.11(2) 0.00(2) 0.00(2) -0.01(2)
C5D 0.12(2) 0.16(2) 0.040(11) 0.068(12) 0.009(14) 0.02(2)

loop_
_atom_type_symbol
_atom_type_description
_atom_type_scat_dispersion_real
_atom_type_scat_dispersion_imag
_atom_type_scat_source
C C 0.0033 0.0016 'International Tables Vol C Tables 4.2.6.8 and 6.1.1.4'
H H 0.0000 0.0000 'International Tables Vol C Tables 4.2.6.8 and 6.1.1.4'
N N 0.0061 0.0033 'International Tables Vol C Tables 4.2.6.8 and 6.1.1.4'
O O 0.0106 0.0060 'International Tables Vol C Tables 4.2.6.8 and 6.1.1.4'
Ce Ce -0.2486 2.6331 'International Tables Vol C Tables 4.2.6.8 and 6.1.1.4'

loop_
_geom_angle_atom_site_label_1
_geom_angle_atom_site_label_2
_geom_angle_atom_site_label_3
_geom_angle
_geom_angle_site_symmetry_1
_geom_angle_site_symmetry_3
O42 Ce1 O11 71.9(5) 1_645 .
O42 Ce1 O1A 87.1(5) 1_645 .
O11 Ce1 O1A 137.5(5) . .
O42 Ce1 O51 96.2(5) 1_645 .
O11 Ce1 O51 80.2(5) . .
O1A Ce1 O51 140.0(5) . .
O42 Ce1 O24 108.6(6) 1_645 1_545
O11 Ce1 O24 79.0(6) . 1_545
O1A Ce1 O24 73.3(6) . 1_545
O51 Ce1 O24 140.5(6) . 1_545
O42 Ce1 O33 143.4(5) 1_645 1_545
O11 Ce1 O33 139.7(4) . 1_545
O1A Ce1 O33 76.5(5) . 1_545
O51 Ce1 O33 77.5(4) . 1_545
O24 Ce1 O33 97.9(5) 1_545 1_545
O42 Ce1 O1B 143.9(6) 1_645 .
O11 Ce1 O1B 72.6(6) . .
O1A Ce1 O1B 124.8(6) . .
O51 Ce1 O1B 71.1(5) . .
O24 Ce1 O1B 70.8(6) 1_545 .
O33 Ce1 O1B 68.6(5) 1_545 .
O42 Ce1 O61 78.7(4) 1_645 .
O11 Ce1 O61 131.3(4) . .
O1A Ce1 O61 76.5(5) . .
O51 Ce1 O61 65.2(4) . .
O24 Ce1 O61 148.4(5) 1_545 .
O33 Ce1 O61 65.8(4) 1_545 .
O1B Ce1 O61 121.6(5) . .
O42 Ce1 Ce2 110.4(4) 1_645 .
O11 Ce1 Ce2 119.5(3) . .
O1A Ce1 Ce2 102.2(4) . .
O51 Ce1 Ce2 39.5(3) . .
O24 Ce1 Ce2 140.5(4) 1_545 .
O33 Ce1 Ce2 44.6(3) 1_545 .
O1B Ce1 Ce2 81.6(4) . .
O61 Ce1 Ce2 40.2(3) . .
O71 Ce2 O81 95.4(5) . .
O71 Ce2 O21 112.0(5) . .
O81 Ce2 O21 86.4(4) . .
O71 Ce2 O34 68.2(5) . 1_545
O81 Ce2 O34 68.2(5) . 1_545
O21 Ce2 O34 154.3(5) . 1_545
O71 Ce2 O62 171.4(4) . .
O81 Ce2 O62 76.5(4) . .
O21 Ce2 O62 70.8(4) . .
O34 Ce2 O62 105.5(5) 1_545 .
O71 Ce2 O52 72.7(4) . .
O81 Ce2 O52 146.4(5) . .
O21 Ce2 O52 70.3(5) . .
O34 Ce2 O52 130.1(5) 1_545 .
O62 Ce2 O52 115.6(4) . .
O71 Ce2 O61 136.1(4) . .
O81 Ce2 O61 125.8(4) . .
O21 Ce2 O61 87.6(4) . .
O34 Ce2 O61 110.2(4) 1_545 .
O62 Ce2 O61 50.9(4) . .
O52 Ce2 O61 78.4(4) . .
O71 Ce2 O51 73.2(5) . .
O81 Ce2 O51 156.6(4) . .
O21 Ce2 O51 116.7(4) . .
O34 Ce2 O51 88.5(5) 1_545 .
O62 Ce2 O51 113.3(4) . .
O52 Ce2 O51 50.4(5) . .
O61 Ce2 O51 63.0(4) . .
O71 Ce2 O22 73.2(5) . .
O81 Ce2 O22 59.2(4) . .
O21 Ce2 O22 50.3(4) . .
O34 Ce2 O22 109.3(4) 1_545 .
O62 Ce2 O22 104.4(4) . .
O52 Ce2 O22 87.2(4) . .
O61 Ce2 O22 137.9(4) . .
O51 Ce2 O22 132.0(4) . .
O71 Ce2 O33 105.0(5) . 1_545
O81 Ce2 O33 95.1(4) . 1_545
O21 Ce2 O33 142.7(4) . 1_545
O34 Ce2 O33 48.8(4) 1_545 1_545
O62 Ce2 O33 73.3(4) . 1_545
O52 Ce2 O33 118.2(4) . 1_545
O61 Ce2 O33 61.5(4) . 1_545
O51 Ce2 O33 69.3(4) . 1_545
O22 Ce2 O33 153.3(4) . 1_545
O71 Ce2 C64 160.9(5) . .
O81 Ce2 C64 101.7(5) . .
O21 Ce2 C64 78.0(5) . .
O34 Ce2 C64 110.2(5) 1_545 .
O62 Ce2 C64 25.8(4) . .
O52 Ce2 C64 96.8(5) . .
O61 Ce2 C64 25.0(4) . .
O51 Ce2 C64 87.8(5) . .
O22 Ce2 C64 123.2(4) . .
O33 Ce2 C64 65.2(4) 1_545 .
O71 Ce2 C54 69.2(5) . .
O81 Ce2 C54 163.3(5) . .
O21 Ce2 C54 93.5(5) . .
O34 Ce2 C54 109.6(5) 1_545 .
O62 Ce2 C54 119.2(4) . .
O52 Ce2 C54 24.5(5) . .
O61 Ce2 C54 70.9(4) . .
O51 Ce2 C54 26.1(5) . .
O22 Ce2 C54 108.5(5) . .
O33 Ce2 C54 95.1(5) 1_545 .
C64 Ce2 C54 94.6(5) . .
O22 Ce3 O43 168.0(4) . 1_545
O22 Ce3 O72 85.7(5) . .
O43 Ce3 O72 87.7(5) 1_545 .
O22 Ce3 O82 114.6(4) . .
O43 Ce3 O82 74.9(5) 1_545 .
O72 Ce3 O82 86.8(5) . .
O22 Ce3 O91 82.1(5) . .
O43 Ce3 O91 86.7(5) 1_545 .
O72 Ce3 O91 77.4(5) . .
O82 Ce3 O91 156.2(5) . .
O22 Ce3 O101 71.1(4) . .
O43 Ce3 O101 118.0(4) 1_545 .
O72 Ce3 O101 151.0(5) . .
O82 Ce3 O101 87.3(5) . .
O91 Ce3 O101 115.0(5) . .
O22 Ce3 O102 120.4(4) . .
O43 Ce3 O102 68.1(4) 1_545 .
O72 Ce3 O102 152.2(4) . .
O82 Ce3 O102 74.2(4) . .
O91 Ce3 O102 113.1(5) . .
O101 Ce3 O102 49.9(4) . .
O22 Ce3 O81 65.2(4) . .
O43 Ce3 O81 123.1(4) 1_545 .
O72 Ce3 O81 78.1(5) . .
O82 Ce3 O81 49.8(4) . .
O91 Ce3 O81 140.1(5) . .
O101 Ce3 O81 76.4(5) . .
O102 Ce3 O81 103.2(4) . .
O22 Ce3 O92 106.7(4) . .
O43 Ce3 O92 68.1(4) 1_545 .
O72 Ce3 O92 119.5(5) . .
O82 Ce3 O92 132.5(4) . .
O91 Ce3 O92 48.0(4) . .
O101 Ce3 O92 84.7(4) . .
O102 Ce3 O92 65.1(4) . .
O81 Ce3 O92 161.0(4) . .
O22 Ce3 C84 91.1(5) . .
O43 Ce3 C84 98.1(5) 1_545 .
O72 Ce3 C84 83.3(5) . .
O82 Ce3 C84 23.6(5) . .
O91 Ce3 C84 159.8(5) . .
O101 Ce3 C84 80.1(5) . .
O102 Ce3 C84 86.7(5) . .
O81 Ce3 C84 26.3(4) . .
O92 Ce3 C84 151.4(4) . .
O22 Ce3 C104 95.0(5) . .
O43 Ce3 C104 93.6(5) 1_545 .
O72 Ce3 C104 167.1(6) . .
O82 Ce3 C104 81.1(5) . .
O91 Ce3 C104 115.6(6) . .
O101 Ce3 C104 24.4(5) . .
O102 Ce3 C104 25.6(5) . .
O81 Ce3 C104 90.4(5) . .
O92 Ce3 C104 72.7(5) . .
C84 Ce3 C104 83.8(5) . .
O22 Ce3 C94 93.9(5) . .
O43 Ce3 C94 77.1(5) 1_545 .
O72 Ce3 C94 97.8(6) . .
O82 Ce3 C94 151.4(5) . .
O91 Ce3 C94 23.0(5) . .
O101 Ce3 C94 100.9(5) . .
O102 Ce3 C94 90.2(5) . .
O81 Ce3 C94 158.7(5) . .
O92 Ce3 C94 25.1(5) . .
C84 Ce3 C94 175.0(5) . .
C104 Ce3 C94 95.0(6) . .
O13 Ce4 O31 119.0(5) 2_655 .
O13 Ce4 O111 129.4(4) 2_655 .
O31 Ce4 O111 86.7(5) . .
O13 Ce4 O102 146.0(4) 2_655 .
O31 Ce4 O102 72.5(5) . .
O111 Ce4 O102 80.4(4) . .
O13 Ce4 O92 80.1(4) 2_655 .
O31 Ce4 O92 74.6(5) . .
O111 Ce4 O92 150.4(4) . .
O102 Ce4 O92 72.3(4) . .
O13 Ce4 O44 81.6(5) 2_655 1_545
O31 Ce4 O44 159.3(6) . 1_545
O111 Ce4 O44 77.1(5) . 1_545
O102 Ce4 O44 91.8(5) . 1_545
O92 Ce4 O44 114.2(5) . 1_545
O13 Ce4 O112 83.3(4) 2_655 .
O31 Ce4 O112 93.6(5) . .
O111 Ce4 O112 50.2(4) . .
O102 Ce4 O112 129.8(4) . .
O92 Ce4 O112 151.3(4) . .
O44 Ce4 O112 86.0(5) 1_545 .
O13 Ce4 O43 89.0(4) 2_655 1_545
O31 Ce4 O43 126.2(5) . 1_545
O111 Ce4 O43 110.7(4) . 1_545
O102 Ce4 O43 61.9(4) . 1_545
O92 Ce4 O43 65.9(4) . 1_545
O44 Ce4 O43 51.2(4) 1_545 1_545
O112 Ce4 O43 137.2(3) . 1_545
O13 Ce4 O32 80.3(5) 2_655 .
O31 Ce4 O32 47.1(5) . .
O111 Ce4 O32 91.6(5) . .
O102 Ce4 O32 119.6(4) . .
O92 Ce4 O32 92.1(4) . .
O44 Ce4 O32 144.6(4) 1_545 .
O112 Ce4 O32 61.9(4) . .
O43 Ce4 O32 157.0(4) 1_545 .
O13 Ce4 C114 106.5(5) 2_655 .
O31 Ce4 C114 92.1(6) . .
O111 Ce4 C114 24.5(5) . .
O102 Ce4 C114 104.8(5) . .
O92 Ce4 C114 166.7(5) . .
O44 Ce4 C114 78.6(5) 1_545 .
O112 Ce4 C114 25.9(5) . .
O43 Ce4 C114 124.9(4) 1_545 .
O32 Ce4 C114 77.9(5) . .
O13 Ce4 C48 82.4(5) 2_655 1_545
O31 Ce4 C48 149.7(5) . 1_545
O111 Ce4 C48 95.5(5) . 1_545
O102 Ce4 C48 78.1(4) . 1_545
O92 Ce4 C48 89.9(4) . 1_545
O44 Ce4 C48 25.1(4) 1_545 1_545
O112 Ce4 C48 111.0(4) . 1_545
O43 Ce4 C48 26.2(3) 1_545 1_545
O32 Ce4 C48 161.9(4) . 1_545
C114 Ce4 C48 102.4(5) . 1_545
O13 Ce4 C37 99.1(5) 2_655 .
O31 Ce4 C37 23.0(6) . .
O111 Ce4 C37 91.6(5) . .
O102 Ce4 C37 95.5(5) . .
O92 Ce4 C37 80.2(5) . .
O44 Ce4 C37 165.3(5) 1_545 .
O112 Ce4 C37 79.5(5) . .
O43 Ce4 C37 143.2(4) 1_545 .
O32 Ce4 C37 24.4(5) . .
C114 Ce4 C37 87.2(6) . .
C48 Ce4 C37 169.5(5) 1_545 .
O23 Ce5 O12 72.5(5) 1_455 1_465
O23 Ce5 O1D 140.9(6) 1_455 .
O12 Ce5 O1D 70.0(5) 1_465 .
O23 Ce5 O14 82.2(6) 1_455 2_655
O12 Ce5 O14 72.6(6) 1_465 2_655
O1D Ce5 O14 76.7(6) . 2_655
O23 Ce5 O32 147.3(6) 1_455 .
O12 Ce5 O32 137.6(5) 1_465 .
O1D Ce5 O32 67.7(5) . .
O14 Ce5 O32 94.5(6) 2_655 .
O23 Ce5 O1C 84.7(6) 1_455 .
O12 Ce5 O1C 137.8(5) 1_465 .
O1D Ce5 O1C 131.6(5) . .
O14 Ce5 O1C 139.7(6) 2_655 .
O32 Ce5 O1C 77.0(5) . .
O23 Ce5 O41 108.2(5) 1_455 .
O12 Ce5 O41 80.3(5) 1_465 .
O1D Ce5 O41 75.9(6) . .
O14 Ce5 O41 146.6(5) 2_655 .
O32 Ce5 O41 92.4(5) . .
O1C Ce5 O41 73.6(6) . .
O23 Ce5 O112 82.3(5) 1_455 .
O12 Ce5 O112 135.8(5) 1_465 .
O1D Ce5 O112 118.4(5) . .
O14 Ce5 O112 68.4(5) 2_655 .
O32 Ce5 O112 66.5(5) . .
O1C Ce5 O112 72.3(5) . .
O41 Ce5 O112 143.1(5) . .
C17 O11 Ce1 140.2(14) . .
C17 O12 Ce5 142.9(14) . 1_645
C18 O13 Ce4 131.4(12) . 2_655
C18 O14 Ce5 135.2(15) . 2_655
C27 O21 Ce2 103.4(12) . .
C27 O22 Ce3 153.4(11) . .
C27 O22 Ce2 84.8(10) . .
Ce3 O22 Ce2 108.4(5) . .
C28 O23 Ce5 163.1(14) . 1_655
C28 O24 Ce1 120.7(13) . 1_565
C37 O31 Ce4 105.4(15) . .
C37 O32 Ce5 161.3(15) . .
C37 O32 Ce4 86.3(13) . .
Ce5 O32 Ce4 106.5(5) . .
C38 O33 Ce1 133.6(12) . 1_565
C38 O33 Ce2 87.4(10) . 1_565
Ce1 O33 Ce2 96.9(4) 1_565 1_565
C38 O34 Ce2 102.6(12) . 1_565
C47 O41 Ce5 120.9(14) . .
C47 O42 Ce1 176.8(14) . 1_465
C48 O43 Ce3 161.3(11) . 1_565
C48 O43 Ce4 84.5(9) . 1_565
Ce3 O43 Ce4 102.9(4) 1_565 1_565
C48 O44 Ce4 99.4(10) . 1_565
C54 O51 Ce1 139.9(11) . .
C54 O51 Ce2 92.4(11) . .
Ce1 O51 Ce2 104.1(5) . .
C54 O52 Ce2 96.6(11) . .
C64 O61 Ce2 92.3(10) . .
C64 O61 Ce1 133.3(11) . .
Ce2 O61 Ce1 99.5(4) . .
C64 O62 Ce2 93.7(11) . .
C74 O71 Ce2 126.6(13) . .
C74 O72 Ce3 142.6(14) . .
C84 O81 Ce2 147.7(12) . .
C84 O81 Ce3 90.4(10) . .
Ce2 O81 Ce3 107.1(5) . .
C84 O82 Ce3 100.8(12) . .
C94 O91 Ce3 105.4(13) . .
C94 O92 Ce4 147.8(13) . .
C94 O92 Ce3 86.6(12) . .
Ce4 O92 Ce3 96.9(4) . .
C104 O101 Ce3 97.9(12) . .
C104 O102 Ce4 134.6(13) . .
C104 O102 Ce3 92.4(11) . .
Ce4 O102 Ce3 103.3(4) . .
C114 O111 Ce4 96.9(11) . .
C114 O112 Ce4 88.7(10) . .
C114 O112 Ce5 150.2(13) . .
Ce4 O112 Ce5 106.9(4) . .
C12 C11 C16 121(2) . .
C12 C11 C17 120.4(19) . .
C16 C11 C17 118.6(19) . .
C13 C12 C11 119(2) . .
C13 C12 H12 120.3 . .
C11 C12 H12 120.3 . .
C14 C13 C12 124(3) . .
C14 C13 H13 118.1 . .
C12 C13 H13 118.1 . .
C13 C14 C15 120(3) . .
C13 C14 C18 125(2) . .
C15 C14 C18 115(2) . .
C14 C15 C16 120(2) . .
C14 C15 H15 120.2 . .
C16 C15 H15 120.2 . .
C11 C16 C15 116(2) . .
C11 C16 H16 121.9 . .
C15 C16 H16 121.9 . .
O12 C17 O11 127(2) . .
O12 C17 C11 116.7(18) . .
O11 C17 C11 115.6(19) . .
O13 C18 O14 125.1(18) . .
O13 C18 C14 120.0(19) . .
O14 C18 C14 114.9(18) . .
C26 C21 C22 121.9(18) . .
C26 C21 C27 117.6(18) . .
C22 C21 C27 119.6(17) . .
C21 C22 C23 117.4(17) . .
C21 C22 H22 121.3 . .
C23 C22 H22 121.3 . .
C24 C23 C22 120.6(17) . .
C24 C23 H23 119.7 . .
C22 C23 H23 119.7 . .
C25 C24 C23 120.9(18) . .
C25 C24 C28 115.8(17) . .
C23 C24 C28 123.0(16) . .
C24 C25 C26 119.3(18) . .
C24 C25 H25 120.4 . .
C26 C25 H25 120.4 . .
C21 C26 C25 119.5(18) . .
C21 C26 H26 120.2 . .
C25 C26 H26 120.2 . .
O21 C27 O22 120.2(17) . .
O21 C27 C21 119.6(17) . .
O22 C27 C21 120.1(16) . .
O21 C27 Ce2 53.4(10) . .
O22 C27 Ce2 67.8(9) . .
C21 C27 Ce2 168.6(13) . .
O24 C28 O23 123.7(19) . .
O24 C28 C24 110.9(13) . .
O23 C28 C24 125.5(16) . .
C36 C31 C32 118.4(19) . .
C36 C31 C37 121.4(19) . .
C32 C31 C37 120(2) . .
C31 C32 C33 121(2) . .
C31 C32 H32 119.6 . .
C33 C32 H32 119.6 . .
C32 C33 C34 118(2) . .
C32 C33 H33 121.1 . .
C34 C33 H33 121.1 . .
C35 C34 C33 120.7(19) . .
C35 C34 C38 125.3(18) . .
C33 C34 C38 113.9(18) . .
C34 C35 C36 118(2) . .
C34 C35 H35 121.0 . .
C36 C35 H35 121.0 . .
C31 C36 C35 124(2) . .
C31 C36 H36 118.0 . .
C35 C36 H36 118.0 . .
O31 C37 O32 120(2) . .
O31 C37 C31 119(2) . .
O32 C37 C31 120.7(19) . .
O31 C37 Ce4 51.7(12) . .
O32 C37 Ce4 69.3(12) . .
C31 C37 Ce4 165.9(15) . .
O34 C38 O33 121.1(17) . .
O34 C38 C34 120.1(17) . .
O33 C38 C34 118.6(16) . .
O34 C38 Ce2 54.3(10) . 1_565
O33 C38 Ce2 66.8(9) . 1_565
C34 C38 Ce2 174.3(14) . 1_565
C46 C41 C42 118.4(17) . .
C46 C41 C47 118.4(17) . .
C42 C41 C47 122.9(16) . .
C43 C42 C41 120.2(18) . .
C43 C42 H42 119.9 . .
C41 C42 H42 119.9 . .
C42 C43 C44 119.1(18) . .
C42 C43 H43 120.4 . .
C44 C43 H43 120.4 . .
C45 C44 C43 121.5(17) . .
C45 C44 C48 120.1(15) . .
C43 C44 C48 118.4(15) . .
C44 C45 C46 121.7(18) . .
C44 C45 H45 119.2 . .
C46 C45 H45 119.2 . .
C41 C46 C45 118.8(18) . .
C41 C46 H46 120.6 . .
C45 C46 H46 120.6 . .
O41 C47 O42 126(2) . .
O41 C47 C41 117.3(19) . .
O42 C47 C41 116.6(17) . .
O44 C48 O43 124.0(16) . .
O44 C48 C44 115.7(12) . .
O43 C48 C44 118.9(14) . .
O44 C48 Ce4 55.5(9) . 1_565
O43 C48 Ce4 69.2(9) . 1_565
C44 C48 Ce4 170.9(10) . 1_565
C52 C51 C53 118.7(18) . .
C52 C51 C54 121.7(19) . .
C53 C51 C54 119.6(19) . .
C51 C52 C53 122(2) . 2_755
C51 C52 H52 119.1 . .
C53 C52 H52 119.1 2_755 .
C52 C53 C51 119(2) 2_755 .
C52 C53 H53 120.3 2_755 .
C51 C53 H53 120.3 . .
O52 C54 O51 120.0(16) . .
O52 C54 C51 119.5(17) . .
O51 C54 C51 120.5(18) . .
O52 C54 Ce2 59.0(9) . .
O51 C54 Ce2 61.5(9) . .
C51 C54 Ce2 171.8(13) . .
C62 C61 C63 114.4(16) . .
C62 C61 C64 122.8(16) . .
C63 C61 C64 122.8(15) . .
C63 C62 C61 120.7(18) 2_756 .
C63 C62 H62 119.7 2_756 .
C61 C62 H62 119.7 . .
C62 C63 C61 124.9(17) 2_756 .
C62 C63 H63 117.6 2_756 .
C61 C63 H63 117.6 . .
O61 C64 O62 123.1(16) . .
O61 C64 C61 121.1(15) . .
O62 C64 C61 115.3(16) . .
O61 C64 Ce2 62.6(9) . .
O62 C64 Ce2 60.5(9) . .
C61 C64 Ce2 170.6(13) . .
C73 C71 C72 116.9(18) . .
C73 C71 C74 122.4(18) . .
C72 C71 C74 120.7(18) . .
C73 C72 C71 121.5(19) 2_655 .
C73 C72 H72 119.2 2_655 .
C71 C72 H72 119.2 . .
C71 C73 C72 121.5(18) . 2_655
C71 C73 H73 119.2 . .
C72 C73 H73 119.2 2_655 .
O72 C74 O71 121(2) . .
O72 C74 C71 117(2) . .
O71 C74 C71 121.4(19) . .
C83 C81 C82 116.1(18) . .
C83 C81 C84 126.9(17) . .
C82 C81 C84 116.9(17) . .
C83 C82 C81 120.2(19) 2_656 .
C83 C82 H82 119.9 2_656 .
C81 C82 H82 119.9 . .
C81 C83 C82 123.7(19) . 2_656
C81 C83 H83 118.2 . .
C82 C83 H83 118.2 2_656 .
O82 C84 O81 118.7(17) . .
O82 C84 C81 121.5(16) . .
O81 C84 C81 119.8(16) . .
O82 C84 Ce3 55.6(10) . .
O81 C84 Ce3 63.3(9) . .
C81 C84 Ce3 175.8(13) . .
C92 C91 C93 119.4(18) . 2_665
C92 C91 C94 118.5(19) . .
C93 C91 C94 121.8(18) 2_665 .
C91 C92 C93 123(2) . .
C91 C92 H92 118.7 . .
C93 C92 H92 118.7 . .
C92 C93 C91 117.8(19) . 2_665
C92 C93 H93 121.1 . .
C91 C93 H93 121.1 2_665 .
O91 C94 O92 119.9(19) . .
O91 C94 C91 118.4(18) . .
O92 C94 C91 121.6(19) . .
O91 C94 Ce3 51.6(10) . .
O92 C94 Ce3 68.3(11) . .
C91 C94 Ce3 170.0(15) . .
C102 C101 C103 119.4(19) . .
C102 C101 C104 125.0(19) . .
C103 C101 C104 115.3(17) . .
C101 C102 C103 121.7(19) . 2_666
C101 C102 H102 119.2 . .
C103 C102 H102 119.2 2_666 .
C101 C103 C102 118.9(17) . 2_666
C101 C103 H103 120.6 . .
C102 C103 H103 120.6 2_666 .
O101 C104 O102 119.5(18) . .
O101 C104 C101 122.0(18) . .
O102 C104 C101 118.3(17) . .
O101 C104 Ce3 57.7(10) . .
O102 C104 Ce3 62.0(10) . .
C101 C104 Ce3 179.5(15) . .
C113 C111 C112 122.3(18) . .
C113 C111 C114 120.9(17) . .
C112 C111 C114 116.7(18) . .
C111 C112 C113 120.4(19) . 2_566
C111 C112 H112 119.8 . .
C113 C112 H112 119.8 2_566 .
C111 C113 C112 117.3(18) . 2_566
C111 C113 H113 121.3 . .
C112 C113 H113 121.3 2_566 .
O111 C114 O112 123.4(16) . .
O111 C114 C111 117.7(16) . .
O112 C114 C111 118.8(16) . .
O111 C114 Ce4 58.6(9) . .
O112 C114 Ce4 65.4(9) . .
C111 C114 Ce4 174.4(13) . .
C2A O1A Ce1 152.7(17) . .
O1A C2A N3A 128(3) . .
O1A C2A H2A 116.2 . .
N3A C2A H2A 116.2 . .
C2A N3A C5A 124(3) . .
C2A N3A C4A 119(3) . .
C5A N3A C4A 116(2) . .
N3A C4A H4A1 109.5 . .
N3A C4A H4A2 109.5 . .
H4A1 C4A H4A2 109.5 . .
N3A C4A H4A3 109.5 . .
H4A1 C4A H4A3 109.5 . .
H4A2 C4A H4A3 109.5 . .
N3A C5A H5A1 109.5 . .
N3A C5A H5A2 109.5 . .
H5A1 C5A H5A2 109.5 . .
N3A C5A H5A3 109.5 . .
H5A1 C5A H5A3 109.5 . .
H5A2 C5A H5A3 109.5 . .
C2B O1B Ce1 158.2(17) . .
N3B C2B O1B 124(3) . .
N3B C2B H2B 118.0 . .
O1B C2B H2B 118.0 . .
C2B N3B C5B 119(3) . .
C2B N3B C4B 123(3) . .
C5B N3B C4B 117(3) . .
N3B C4B H4B1 109.5 . .
N3B C4B H4B2 109.5 . .
H4B1 C4B H4B2 109.5 . .
N3B C4B H4B3 109.5 . .
H4B1 C4B H4B3 109.5 . .
H4B2 C4B H4B3 109.5 . .
N3B C5B H5B1 109.5 . .
N3B C5B H5B2 109.5 . .
H5B1 C5B H5B2 109.5 . .
N3B C5B H5B3 109.5 . .
H5B1 C5B H5B3 109.5 . .
H5B2 C5B H5B3 109.5 . .
C2C O1C Ce5 125.1(15) . .
N3C C2C O1C 125(3) . .
N3C C2C H2C 117.5 . .
O1C C2C H2C 117.5 . .
C2C N3C C5C 126(3) . .
C2C N3C C4C 124(3) . .
C5C N3C C4C 109(3) . .
N3C C4C H4C1 109.5 . .
N3C C4C H4C2 109.5 . .
H4C1 C4C H4C2 109.5 . .
N3C C4C H4C3 109.5 . .
H4C1 C4C H4C3 109.5 . .
H4C2 C4C H4C3 109.5 . .
N3C C5C H5C1 109.5 . .
N3C C5C H5C2 109.5 . .
H5C1 C5C H5C2 109.5 . .
N3C C5C H5C3 109.5 . .
H5C1 C5C H5C3 109.5 . .
H5C2 C5C H5C3 109.5 . .
C2D O1D Ce5 128.4(14) . .
O1D C2D N3D 129(3) . .
O1D C2D H2D 115.7 . .
N3D C2D H2D 115.7 . .
C2D N3D C4D 121(3) . .
C2D N3D C5D 123(3) . .
C4D N3D C5D 117(3) . .
N3D C4D H4D1 109.5 . .
N3D C4D H4D2 109.5 . .
H4D1 C4D H4D2 109.5 . .
N3D C4D H4D3 109.5 . .
H4D1 C4D H4D3 109.5 . .
H4D2 C4D H4D3 109.5 . .
N3D C5D H5D1 109.5 . .
N3D C5D H5D2 109.5 . .
H5D1 C5D H5D2 109.5 . .
N3D C5D H5D3 109.5 . .
H5D1 C5D H5D3 109.5 . .
H5D2 C5D H5D3 109.5 . .

loop_
_geom_bond_atom_site_label_1
_geom_bond_atom_site_label_2
_geom_bond_distance
_geom_bond_site_symmetry_2
Ce1 O42 2.287(13) 1_645
Ce1 O11 2.389(14) .
Ce1 O1A 2.446(15) .
Ce1 O51 2.460(15) .
Ce1 O24 2.482(17) 1_545
Ce1 O33 2.516(13) 1_545
Ce1 O1B 2.526(17) .
Ce1 O61 2.631(12) .
Ce1 Ce2 4.0131(15) .
Ce2 O71 2.503(14) .
Ce2 O81 2.513(13) .
Ce2 O21 2.515(13) .
Ce2 O34 2.566(14) 1_545
Ce2 O62 2.578(13) .
Ce2 O52 2.578(13) .
Ce2 O61 2.627(12) .
Ce2 O51 2.630(14) .
Ce2 O22 2.832(12) .
Ce2 O33 2.838(12) 1_545
Ce2 C64 2.956(18) .
Ce2 C54 2.989(18) .
Ce3 O22 2.258(13) .
Ce3 O43 2.280(9) 1_545
Ce3 O72 2.427(16) .
Ce3 O82 2.479(14) .
Ce3 O91 2.492(14) .
Ce3 O101 2.527(14) .
Ce3 O102 2.617(13) .
Ce3 O81 2.637(14) .
Ce3 O92 2.854(14) .
Ce3 C84 2.951(18) .
Ce3 C104 2.96(2) .
Ce3 C94 3.07(2) .
Ce4 O13 2.344(15) 2_655
Ce4 O31 2.495(17) .
Ce4 O111 2.498(13) .
Ce4 O102 2.500(13) .
Ce4 O92 2.500(11) .
Ce4 O44 2.519(15) 1_545
Ce4 O112 2.644(12) .
Ce4 O43 2.833(13) 1_545
Ce4 O32 2.875(18) .
Ce4 C114 2.907(18) .
Ce4 C48 3.016(18) 1_545
Ce4 C37 3.07(2) .
Ce5 O23 2.180(10) 1_455
Ce5 O12 2.439(15) 1_465
Ce5 O1D 2.447(14) .
Ce5 O14 2.448(17) 2_655
Ce5 O32 2.478(14) .
Ce5 O1C 2.502(18) .
Ce5 O41 2.503(14) .
Ce5 O112 2.701(13) .
O11 C17 1.23(3) .
O12 C17 1.22(3) .
O12 Ce5 2.439(15) 1_645
O13 C18 1.24(2) .
O13 Ce4 2.344(15) 2_655
O14 C18 1.30(3) .
O14 Ce5 2.448(17) 2_655
O21 C27 1.23(2) .
O22 C27 1.41(2) .
O23 C28 1.331(13) .
O23 Ce5 2.180(10) 1_655
O24 C28 1.28(2) .
O24 Ce1 2.482(17) 1_565
O31 C37 1.24(3) .
O32 C37 1.27(3) .
O33 C38 1.34(2) .
O33 Ce1 2.517(13) 1_565
O33 Ce2 2.838(12) 1_565
O34 C38 1.24(2) .
O34 Ce2 2.566(14) 1_565
O41 C47 1.21(2) .
O42 C47 1.35(3) .
O42 Ce1 2.287(13) 1_465
O43 C48 1.340(12) .
O43 Ce3 2.280(9) 1_565
O43 Ce4 2.833(13) 1_565
O44 C48 1.30(2) .
O44 Ce4 2.519(15) 1_565
O51 C54 1.32(2) .
O52 C54 1.25(3) .
O61 C64 1.25(2) .
O62 C64 1.29(2) .
O71 C74 1.24(3) .
O72 C74 1.19(3) .
O81 C84 1.31(2) .
O82 C84 1.20(2) .
O91 C94 1.24(3) .
O92 C94 1.30(2) .
O101 C104 1.23(2) .
O102 C104 1.28(2) .
O111 C114 1.22(2) .
O112 C114 1.27(2) .
C11 C12 1.35(3) .
C11 C16 1.42(3) .
C11 C17 1.54(3) .
C12 C13 1.34(4) .
C12 H12 0.9300 .
C13 C14 1.31(3) .
C13 H13 0.9300 .
C14 C15 1.36(4) .
C14 C18 1.49(3) .
C15 C16 1.44(4) .
C15 H15 0.9300 .
C16 H16 0.9300 .
C21 C26 1.35(3) .
C21 C22 1.38(3) .
C21 C27 1.51(3) .
C22 C23 1.41(3) .
C22 H22 0.9300 .
C23 C24 1.38(3) .
C23 H23 0.9300 .
C24 C25 1.33(3) .
C24 C28 1.53(3) .
C25 C26 1.43(3) .
C25 H25 0.9300 .
C26 H26 0.9300 .
C31 C36 1.36(3) .
C31 C32 1.36(3) .
C31 C37 1.45(3) .
C32 C33 1.41(3) .
C32 H32 0.9300 .
C33 C34 1.41(3) .
C33 H33 0.9300 .
C34 C35 1.37(3) .
C34 C38 1.46(3) .
C35 C36 1.37(3) .
C35 H35 0.9300 .
C36 H36 0.9300 .
C38 Ce2 3.083(19) 1_565
C41 C46 1.39(3) .
C41 C42 1.42(3) .
C41 C47 1.59(3) .
C42 C43 1.37(3) .
C42 H42 0.9300 .
C43 C44 1.40(3) .
C43 H43 0.9300 .
C44 C45 1.30(3) .
C44 C48 1.58(2) .
C45 C46 1.41(3) .
C45 H45 0.9300 .
C46 H46 0.9300 .
C48 Ce4 3.016(18) 1_565
C51 C52 1.35(3) .
C51 C53 1.40(3) .
C51 C54 1.52(3) .
C52 C53 1.38(3) 2_755
C52 H52 0.9300 .
C53 C52 1.38(3) 2_755
C53 H53 0.9300 .
C61 C62 1.38(2) .
C61 C63 1.42(2) .
C61 C64 1.48(2) .
C62 C63 1.37(3) 2_756
C62 H62 0.9300 .
C63 C62 1.37(3) 2_756
C63 H63 0.9300 .
C71 C73 1.39(3) .
C71 C72 1.41(3) .
C71 C74 1.47(3) .
C72 C73 1.40(3) 2_655
C72 H72 0.9300 .
C73 C72 1.40(3) 2_655
C73 H73 0.9300 .
C81 C83 1.33(3) .
C81 C82 1.38(3) .
C81 C84 1.50(3) .
C82 C83 1.36(3) 2_656
C82 H82 0.9300 .
C83 C82 1.36(3) 2_656
C83 H83 0.9300 .
C91 C92 1.36(3) .
C91 C93 1.43(3) 2_665
C91 C94 1.50(3) .
C92 C93 1.38(3) .
C92 H92 0.9300 .
C93 C91 1.43(3) 2_665
C93 H93 0.9300 .
C101 C102 1.29(3) .
C101 C103 1.39(3) .
C101 C104 1.49(3) .
C102 C103 1.44(3) 2_666
C102 H102 0.9300 .
C103 C102 1.44(3) 2_666
C103 H103 0.9300 .
C111 C113 1.36(3) .
C111 C112 1.38(3) .
C111 C114 1.56(3) .
C112 C113 1.41(3) 2_566
C112 H112 0.9300 .
C113 C112 1.41(3) 2_566
C113 H113 0.9300 .
O1A C2A 1.26(3) .
C2A N3A 1.29(3) .
C2A H2A 0.9300 .
N3A C5A 1.40(4) .
N3A C4A 1.44(4) .
C4A H4A1 0.9600 .
C4A H4A2 0.9600 .
C4A H4A3 0.9600 .
C5A H5A1 0.9600 .
C5A H5A2 0.9600 .
C5A H5A3 0.9600 .
O1B C2B 1.30(3) .
C2B N3B 1.28(4) .
C2B H2B 0.9300 .
N3B C5B 1.36(4) .
N3B C4B 1.38(4) .
C4B H4B1 0.9600 .
C4B H4B2 0.9600 .
C4B H4B3 0.9600 .
C5B H5B1 0.9600 .
C5B H5B2 0.9600 .
C5B H5B3 0.9600 .
O1C C2C 1.28(3) .
C2C N3C 1.27(3) .
C2C H2C 0.9300 .
N3C C5C 1.41(4) .
N3C C4C 1.41(4) .
C4C H4C1 0.9600 .
C4C H4C2 0.9600 .
C4C H4C3 0.9600 .
C5C H5C1 0.9600 .
C5C H5C2 0.9600 .
C5C H5C3 0.9600 .
O1D C2D 1.24(3) .
C2D N3D 1.29(4) .
C2D H2D 0.9300 .
N3D C4D 1.47(5) .
N3D C5D 1.49(4) .
C4D H4D1 0.9600 .
C4D H4D2 0.9600 .
C4D H4D3 0.9600 .
C5D H5D1 0.9600 .
C5D H5D2 0.9600 .
C5D H5D3 0.9600 .
